data_7117057
loop_
_publ_author_name
'Hiroki Fukunaga'
'Takafumi Yoshino'
'Hajime Sagayama'
'Jun-ichi Yamaura'
'Taka-hisa Arima'
'Wataru Kosaka'
'Hitoshi Miyasaka'

_publ_section_title
;
 A charge-disproportionate ordered state with delta = 0.75 in a chemically
 sensitive donor/acceptor D^delta^+2A^2delta-^ layered framework
;
_journal_name_full Chem.Commun.
_journal_page_first 7795
_journal_paper_doi 10.1039/C5cc01633A
_journal_volume 51
_journal_year 2015
_chemical_formula_moiety 'C74 H48 Cl8 F8 N4 O18 Ru4'
_chemical_formula_sum 'C74 H48 Cl8 F8 N4 O18 Ru4'
_chemical_formula_weight 2121.10
_space_group_IT_number 2
_symmetry_cell_setting triclinic
_symmetry_Int_Tables_number 2
_symmetry_space_group_name_Hall '-P 1'
_symmetry_space_group_name_H-M 'P -1'
_atom_sites_solution_hydrogens geom
_atom_sites_solution_primary direct
_atom_sites_solution_secondary difmap
_audit_update_record
;
2015-02-20 deposited with the CCDC.
2015-03-17 downloaded from the CCDC.
;
_cell_angle_alpha 82.602(9)
_cell_angle_beta 79.222(8)
_cell_angle_gamma 82.472(8)
_cell_formula_units_Z 1
_cell_length_a 9.994(3)
_cell_length_b 14.265(5)
_cell_length_c 14.433(4)
_cell_measurement_reflns_used 6181
_cell_measurement_temperature 103
_cell_measurement_theta_max 27.47
_cell_measurement_theta_min 3.06
_cell_volume 1992.4(11)
_computing_cell_refinement CrystalClear
_computing_data_collection 'CrystalClear (Rigaku Inc., 2008)'
_computing_data_reduction CrystalClear
_computing_molecular_graphics 'CrystalStructure 4.0'
_computing_publication_material 'CrystalStructure 4.0 (Rigaku, 2010)'
_computing_structure_refinement 'SHELXL97 (Sheldrick, 2008)'
_computing_structure_solution 'SHELXS97 (Sheldrick, 2008)'
_diffrn_ambient_temperature 103
_diffrn_detector_area_resol_mean 7.314
_diffrn_measured_fraction_theta_full 0.974
_diffrn_measured_fraction_theta_max 0.974
_diffrn_measurement_device_type 'Rigaku Saturn70'
_diffrn_measurement_method \w
_diffrn_radiation_type 'Mo K\a'
_diffrn_radiation_wavelength 0.71075
_diffrn_reflns_av_R_equivalents 0.0197
_diffrn_reflns_limit_h_max 11
_diffrn_reflns_limit_h_min -11
_diffrn_reflns_limit_k_max 16
_diffrn_reflns_limit_k_min -14
_diffrn_reflns_limit_l_max 17
_diffrn_reflns_limit_l_min -14
_diffrn_reflns_number 13300
_diffrn_reflns_theta_full 25.00
_diffrn_reflns_theta_max 25.00
_diffrn_standards_interval_count .
_diffrn_standards_number 0
_exptl_absorpt_coefficient_mu 1.101
_exptl_absorpt_correction_T_max 0.964
_exptl_absorpt_correction_T_min 0.841
_exptl_absorpt_correction_type multi-scan
_exptl_absorpt_process_details 'REQAB (Rigaku, 1998)'
_exptl_crystal_colour green
_exptl_crystal_density_diffrn 1.768
_exptl_crystal_density_method 'not measured'
_exptl_crystal_description prism
_exptl_crystal_F_000 1048.00
_exptl_crystal_size_max 0.314
_exptl_crystal_size_mid 0.139
_exptl_crystal_size_min 0.033
_refine_diff_density_max 1.910
_refine_diff_density_min -1.100
_refine_ls_extinction_method none
_refine_ls_goodness_of_fit_ref 1.098
_refine_ls_hydrogen_treatment constr
_refine_ls_number_parameters 586
_refine_ls_number_reflns 6823
_refine_ls_number_restraints 302
_refine_ls_R_factor_gt 0.0518
_refine_ls_shift/su_max 0.000
_refine_ls_structure_factor_coef Fsqd
_refine_ls_weighting_details 'w = 1/[\s^2^(Fo^2^)+(0.1080P)^2^+2.5106P] where P=(Fo^2^+2Fc^2^)/3'
_refine_ls_weighting_scheme calc
_refine_ls_wR_factor_ref 0.1611
_reflns_number_gt 5571
_reflns_number_total 6825
_reflns_threshold_expression F^2^>2.0\s(F^2^)
_cod_data_source_file c5cc01633a2.cif
_cod_data_source_block '_100701_kubo'
_cod_original_cell_volume 1992.5(10)
_cod_database_code 7117057

loop_
_symmetry_equiv_pos_site_id
_symmetry_equiv_pos_as_xyz
1 +X,+Y,+Z
2 -X,-Y,-Z

loop_
_atom_site_label
_atom_site_type_symbol
_atom_site_fract_x
_atom_site_fract_y
_atom_site_fract_z
_atom_site_U_iso_or_equiv
_atom_site_adp_type
_atom_site_occupancy
_atom_site_symmetry_multiplicity
_atom_site_calc_flag
_atom_site_refinement_flags
_atom_site_disorder_assembly
_atom_site_disorder_group
Ru(1) Ru 0.42952(4) 0.47685(3) 0.06857(3) 0.02628(16) Uani 1.0 2 d . . .
Ru(2) Ru 0.05668(4) 0.06433(2) 0.46867(3) 0.02499(16) Uani 1.0 2 d . . .
Cl(1) Cl 0.7505(4) 0.49061(19) 0.3670(3) 0.0927(8) Uani 0.9000 2 d . . .
Cl(2) Cl 0.7851(3) 0.5974(2) 0.1825(3) 0.0909(8) Uani 0.9000 2 d . . .
Cl(3) Cl 0.580(5) 0.519(3) 0.327(2) 0.113(10) Uani 0.1000 2 d . . .
Cl(4) Cl 0.895(3) 0.5602(15) 0.2291(14) 0.087(5) Uani 0.1000 2 d . . .
Cl(5) Cl 0.6518(3) 0.07021(17) 0.2991(2) 0.0775(7) Uani 0.9000 2 d . . .
Cl(6) Cl 0.4495(3) 0.19294(17) 0.20489(19) 0.0803(7) Uani 0.9000 2 d . . .
Cl(7) Cl 0.698(2) 0.0920(16) 0.2254(19) 0.095(9) Uani 0.1000 2 d . . .
Cl(8) Cl 0.3921(17) 0.1135(16) 0.2570(13) 0.069(6) Uani 0.1000 2 d . . .
F(1) F 0.7012(5) 0.3047(4) 0.2561(4) 0.0530(15) Uani 0.6800 2 d . . .
F(2) F 0.9965(11) 0.4139(9) -0.0169(9) 0.054(3) Uani 0.3200 2 d . . .
F(3) F 0.5706(8) 0.2797(5) -0.2461(5) 0.126(3) Uani 1.0 2 d . . .
F(4) F 0.5110(14) -0.0493(10) 0.4212(12) 0.079(5) Uani 0.3200 2 d . . .
F(5) F 0.2688(6) -0.3134(4) 0.5137(6) 0.082(3) Uani 0.6800 2 d . . .
F(6) F 0.1994(15) 0.0123(12) 0.1650(10) 0.087(6) Uani 0.3200 2 d . . .
F(7) F -0.1750(9) -0.1577(6) 0.2587(6) 0.090(3) Uani 0.6800 2 d . . .
O(1) O 0.5961(4) 0.4133(3) 0.1228(3) 0.0313(8) Uani 1.0 2 d . . .
O(2) O 0.7339(4) 0.4583(3) -0.0118(3) 0.0318(8) Uani 1.0 2 d . . .
O(3) O 0.4171(4) 0.3541(3) 0.0164(3) 0.0367(9) Uani 1.0 2 d . . .
O(4) O 0.5557(4) 0.3987(3) -0.1188(3) 0.0361(9) Uani 1.0 2 d . . .
O(5) O 0.2420(4) -0.0197(3) 0.4644(3) 0.0335(9) Uani 1.0 2 d . . .
O(6) O 0.1300(4) -0.1460(3) 0.5267(3) 0.0317(8) Uani 1.0 2 d . . .
O(7) O 0.0537(4) 0.0311(3) 0.3340(3) 0.0301(8) Uani 1.0 2 d . . .
O(8) O -0.0568(4) -0.0966(3) 0.3948(3) 0.0307(8) Uani 1.0 2 d . . .
O(9) O 0.1400(5) 0.5767(3) 0.3316(3) 0.0525(13) Uani 1.0 2 d . . .
N(1) N 0.2951(5) 0.4299(3) 0.2029(4) 0.0368(11) Uani 1.0 2 d . . .
N(2) N 0.1497(5) 0.2009(3) 0.4062(3) 0.0291(10) Uani 1.0 2 d . . .
C(1) C 0.7140(5) 0.4147(4) 0.0708(4) 0.0272(11) Uani 1.0 2 d . . .
C(2) C 0.8323(6) 0.3607(4) 0.1087(4) 0.0312(11) Uani 1.0 2 d . . .
C(3) C 0.8190(6) 0.3045(5) 0.1952(4) 0.0458(15) Uani 1.0 2 d . . .
C(4) C 0.9291(7) 0.2502(5) 0.2276(5) 0.0550(18) Uani 1.0 2 d . . .
C(5) C 1.0586(7) 0.2530(5) 0.1734(5) 0.0473(15) Uani 1.0 2 d . . .
C(6) C 1.0767(6) 0.3125(5) 0.0883(5) 0.0457(14) Uani 1.0 2 d . . .
C(7) C 0.9650(6) 0.3633(4) 0.0558(5) 0.0371(12) Uani 1.0 2 d . . .
C(8) C 0.4843(6) 0.3386(4) -0.0651(5) 0.0401(13) Uani 1.0 2 d . . .
C(9) C 0.4795(8) 0.2415(6) -0.0937(6) 0.0643(18) Uani 1.0 2 d . . .
C(10) C 0.3992(13) 0.1759(6) -0.0185(8) 0.103(4) Uani 1.0 2 d . . .
C(11) C 0.4146(17) 0.0825(9) -0.0362(11) 0.141(5) Uani 1.0 2 d . . .
C(12) C 0.4530(16) 0.0708(10) -0.1303(10) 0.123(4) Uani 1.0 2 d . . .
C(13) C 0.5082(16) 0.1197(10) -0.2006(9) 0.121(4) Uani 1.0 2 d . . .
C(14) C 0.5169(14) 0.2168(8) -0.1741(8) 0.105(4) Uani 1.0 2 d . . .
C(15) C 0.2386(6) -0.1080(4) 0.4931(4) 0.0308(11) Uani 1.0 2 d . . .
C(16) C 0.3714(6) -0.1692(4) 0.4843(4) 0.0348(12) Uani 1.0 2 d . . .
C(17) C 0.4948(7) -0.1296(5) 0.4569(5) 0.0493(15) Uani 1.0 2 d . . .
C(18) C 0.6204(7) -0.1850(5) 0.4469(5) 0.0533(16) Uani 1.0 2 d . . .
C(19) C 0.6244(7) -0.2820(5) 0.4642(6) 0.0549(17) Uani 1.0 2 d . . .
C(20) C 0.5041(7) -0.3238(5) 0.4906(7) 0.064(2) Uani 1.0 2 d . . .
C(21) C 0.3810(7) -0.2678(5) 0.5008(6) 0.0546(18) Uani 1.0 2 d . . .
C(22) C 0.0016(5) -0.0435(4) 0.3252(4) 0.0301(11) Uani 1.0 2 d . . .
C(23) C 0.0140(6) -0.0717(4) 0.2277(4) 0.0387(12) Uani 1.0 2 d . . .
C(24) C 0.1201(10) -0.0464(7) 0.1570(6) 0.080(3) Uani 1.0 2 d . . .
C(25) C 0.1387(14) -0.0786(8) 0.0674(7) 0.114(4) Uani 1.0 2 d . . .
C(26) C 0.0488(13) -0.1345(7) 0.0473(6) 0.094(3) Uani 1.0 2 d . . .
C(27) C -0.0583(10) -0.1601(5) 0.1133(6) 0.0669(19) Uani 1.0 2 d . . .
C(28) C -0.0733(7) -0.1291(5) 0.2044(5) 0.0509(15) Uani 1.0 2 d . . .
C(29) C 0.2288(5) 0.4111(4) 0.2757(4) 0.0276(11) Uani 1.0 2 d . . .
C(30) C 0.1518(5) 0.3807(4) 0.3637(4) 0.0243(10) Uani 1.0 2 d . . .
C(31) C 0.1530(5) 0.2816(4) 0.3850(4) 0.0236(10) Uani 1.0 2 d . . .
C(32) C 0.0766(5) 0.4415(4) 0.4319(4) 0.0266(11) Uani 1.0 2 d . . .
C(33) C 0.0699(6) 0.5431(4) 0.4158(4) 0.0314(12) Uani 1.0 2 d . . .
C(34) C 0.0046(5) 0.4016(4) 0.5183(4) 0.0299(12) Uani 1.0 2 d . . .
C(35) C 0.1145(11) 0.6763(5) 0.3021(6) 0.098(4) Uani 1.0 2 d . . .
C(36) C 0.6590(10) 0.5463(9) 0.2819(7) 0.088(4) Uani 1.0 2 d . . .
C(37) C 0.4893(10) 0.1382(8) 0.3113(7) 0.090(3) Uani 1.0 2 d . . .
H(4) H 0.9162 0.2114 0.2865 0.0660 Uiso 1.0 2 calc R . .
H(5) H 1.1349 0.2146 0.1941 0.0568 Uiso 1.0 2 calc R . .
H(6) H 1.1661 0.3178 0.0529 0.0548 Uiso 1.0 2 calc R . .
H(10) H 0.3424 0.1979 0.0366 0.1231 Uiso 1.0 2 calc R . .
H(11) H 0.4001 0.0311 0.0121 0.1695 Uiso 1.0 2 calc R . .
H(12) H 0.4327 0.0118 -0.1450 0.1474 Uiso 1.0 2 calc R . .
H(13) H 0.5400 0.0991 -0.2617 0.1454 Uiso 1.0 2 calc R . .
H(18) H 0.7030 -0.1560 0.4281 0.0639 Uiso 1.0 2 calc R . .
H(19) H 0.7100 -0.3205 0.4581 0.0659 Uiso 1.0 2 calc R . .
H(20) H 0.5066 -0.3911 0.5016 0.0773 Uiso 1.0 2 calc R . .
H(25) H 0.2141 -0.0617 0.0204 0.1373 Uiso 1.0 2 calc R . .
H(26) H 0.0620 -0.1555 -0.0139 0.1124 Uiso 1.0 2 calc R . .
H(27) H -0.1219 -0.1979 0.0990 0.0802 Uiso 1.0 2 calc R . .
H(34) H 0.0082 0.3343 0.5310 0.0358 Uiso 1.0 2 calc R . .
H(35A) H 0.1974 0.6986 0.2626 0.1174 Uiso 1.0 2 calc R . .
H(35B) H 0.0891 0.7112 0.3581 0.1174 Uiso 1.0 2 calc R . .
H(35C) H 0.0396 0.6870 0.2656 0.1174 Uiso 1.0 2 calc R . .

loop_
_atom_site_aniso_label
_atom_site_aniso_U_11
_atom_site_aniso_U_22
_atom_site_aniso_U_33
_atom_site_aniso_U_12
_atom_site_aniso_U_13
_atom_site_aniso_U_23
Ru(1) 0.0237(3) 0.0279(3) 0.0205(3) -0.00021(16) 0.00694(17) 0.00419(16)
Ru(2) 0.0262(3) 0.0185(3) 0.0283(3) -0.00534(15) -0.00119(17) 0.00282(16)
Cl(1) 0.108(2) 0.0683(16) 0.106(2) 0.0019(14) -0.0336(17) -0.0143(14)
Cl(2) 0.0916(19) 0.0765(17) 0.108(3) -0.0152(13) -0.0153(16) -0.0175(14)
Cl(3) 0.162(14) 0.13(3) 0.069(17) -0.05(2) -0.078(16) 0.032(17)
Cl(4) 0.178(14) 0.061(11) 0.040(9) -0.032(11) -0.059(9) 0.008(8)
Cl(5) 0.0682(14) 0.0637(14) 0.105(2) 0.0154(11) -0.0306(15) -0.0257(13)
Cl(6) 0.0615(13) 0.0721(15) 0.0941(18) 0.0093(11) -0.0060(12) 0.0124(12)
Cl(7) 0.061(12) 0.079(14) 0.108(18) -0.010(10) 0.056(13) 0.035(13)
Cl(8) 0.036(9) 0.108(16) 0.048(10) 0.002(9) 0.014(8) 0.010(10)
F(1) 0.039(3) 0.068(4) 0.039(3) 0.003(3) 0.002(3) 0.021(3)
F(2) 0.033(6) 0.073(8) 0.049(7) -0.010(5) -0.001(5) 0.015(6)
F(3) 0.166(7) 0.111(5) 0.089(4) -0.013(5) 0.019(5) -0.035(4)
F(4) 0.059(8) 0.053(7) 0.117(13) -0.006(5) -0.019(8) 0.021(8)
F(5) 0.031(3) 0.024(3) 0.182(8) -0.004(2) 0.000(4) -0.007(4)
F(6) 0.083(10) 0.133(13) 0.055(8) -0.078(9) 0.042(7) -0.062(8)
F(7) 0.093(6) 0.115(6) 0.072(5) -0.055(5) -0.002(4) -0.022(4)
O(1) 0.0265(18) 0.041(2) 0.0209(18) 0.0011(15) 0.0021(15) 0.0031(15)
O(2) 0.0252(18) 0.0348(19) 0.029(2) -0.0027(14) 0.0061(15) 0.0026(15)
O(3) 0.031(2) 0.033(2) 0.042(3) -0.0037(15) 0.0000(17) -0.0006(16)
O(4) 0.036(2) 0.042(3) 0.028(2) 0.0022(16) 0.0013(16) -0.0083(16)
O(5) 0.0265(18) 0.0287(19) 0.043(3) -0.0063(14) -0.0019(16) 0.0021(16)
O(6) 0.0282(18) 0.0239(17) 0.039(3) -0.0038(14) -0.0009(16) 0.0053(15)
O(7) 0.0360(19) 0.0239(18) 0.029(2) -0.0076(14) -0.0041(16) 0.0035(14)
O(8) 0.0350(19) 0.0270(18) 0.030(2) -0.0096(14) -0.0033(16) 0.0014(14)
O(9) 0.073(3) 0.0193(18) 0.042(3) -0.0002(18) 0.039(2) 0.0051(16)
N(1) 0.039(3) 0.032(3) 0.030(3) 0.0033(19) 0.011(2) 0.0026(18)
N(2) 0.034(3) 0.025(3) 0.026(3) -0.0057(17) 0.0020(18) -0.0013(17)
C(1) 0.028(3) 0.027(3) 0.024(3) -0.0053(19) 0.003(2) -0.0015(19)
C(2) 0.030(3) 0.028(3) 0.035(3) -0.002(2) -0.004(3) -0.004(2)
C(3) 0.034(3) 0.058(4) 0.037(4) 0.005(3) 0.000(3) 0.004(3)
C(4) 0.053(4) 0.066(5) 0.038(4) 0.012(3) -0.012(3) 0.012(3)
C(5) 0.040(3) 0.059(4) 0.047(4) 0.006(3) -0.021(3) -0.011(3)
C(6) 0.028(3) 0.057(4) 0.055(4) -0.003(3) -0.008(3) -0.015(3)
C(7) 0.031(3) 0.042(3) 0.039(3) -0.009(3) -0.005(3) -0.001(3)
C(8) 0.031(3) 0.041(3) 0.048(4) 0.002(3) -0.011(3) -0.005(3)
C(9) 0.070(5) 0.056(4) 0.076(5) 0.008(4) -0.029(4) -0.035(4)
C(10) 0.176(11) 0.041(4) 0.105(7) -0.039(6) -0.045(7) -0.004(4)
C(11) 0.204(14) 0.088(7) 0.125(8) -0.046(9) 0.026(10) -0.036(7)
C(12) 0.159(12) 0.124(9) 0.094(7) -0.038(8) -0.020(8) -0.023(6)
C(13) 0.179(13) 0.116(8) 0.089(7) -0.041(8) -0.045(8) -0.029(6)
C(14) 0.151(10) 0.081(6) 0.078(6) 0.013(6) -0.023(6) -0.016(5)
C(15) 0.031(3) 0.029(3) 0.032(3) -0.002(2) -0.005(3) -0.002(2)
C(16) 0.028(3) 0.040(3) 0.036(3) -0.003(2) -0.005(3) -0.005(3)
C(17) 0.038(3) 0.050(4) 0.060(5) -0.010(3) -0.009(3) 0.001(3)
C(18) 0.032(3) 0.066(4) 0.060(5) -0.004(3) -0.007(3) -0.001(4)
C(19) 0.032(3) 0.069(4) 0.068(5) 0.008(3) -0.017(3) -0.023(4)
C(20) 0.045(4) 0.042(4) 0.105(7) 0.006(3) -0.018(4) -0.007(4)
C(21) 0.037(3) 0.035(3) 0.090(6) -0.002(3) -0.010(4) -0.003(3)
C(22) 0.027(3) 0.026(3) 0.036(3) 0.0001(19) -0.005(3) 0.002(2)
C(23) 0.047(4) 0.031(3) 0.038(3) -0.003(3) -0.008(3) -0.001(3)
C(24) 0.103(7) 0.094(6) 0.049(4) -0.057(5) 0.014(4) -0.021(4)
C(25) 0.171(10) 0.116(8) 0.059(5) -0.081(8) 0.041(6) -0.042(5)
C(26) 0.163(10) 0.079(6) 0.046(5) -0.036(6) -0.010(5) -0.023(4)
C(27) 0.099(6) 0.050(4) 0.061(5) -0.014(4) -0.036(4) -0.005(4)
C(28) 0.058(4) 0.042(4) 0.056(4) -0.012(3) -0.015(3) -0.001(3)
C(29) 0.028(3) 0.020(3) 0.028(3) 0.0033(18) 0.007(3) -0.0007(19)
C(30) 0.025(3) 0.020(3) 0.024(3) -0.0036(18) 0.004(2) 0.0012(18)
C(31) 0.022(3) 0.027(3) 0.020(3) -0.0021(18) 0.0020(19) -0.0030(19)
C(32) 0.026(3) 0.023(3) 0.025(3) -0.0027(18) 0.009(2) 0.0010(19)
C(33) 0.037(3) 0.021(3) 0.029(3) -0.005(2) 0.010(3) 0.0040(19)
C(34) 0.032(3) 0.019(3) 0.031(3) -0.0025(19) 0.011(3) 0.0028(19)
C(35) 0.159(9) 0.028(4) 0.062(5) 0.013(5) 0.062(6) 0.019(4)
C(36) 0.071(6) 0.133(10) 0.061(7) 0.022(6) -0.027(5) -0.023(6)
C(37) 0.077(6) 0.098(7) 0.086(7) 0.037(6) -0.020(6) -0.019(6)

loop_
_atom_type_symbol
_atom_type_description
_atom_type_scat_dispersion_real
_atom_type_scat_dispersion_imag
_atom_type_scat_source
C C 0.0033 0.0016
;
International Tables for Crystallography
(1992, Vol. C, Tables 4.2.6.8 and 6.1.1.4)
;
H H 0.0000 0.0000
;
International Tables for Crystallography
(1992, Vol. C, Table 6.1.1.4)
;
N N 0.0061 0.0033
;
International Tables for Crystallography
(1992, Vol. C, Tables 4.2.6.8 and 6.1.1.4)
;
O O 0.0106 0.0060
;
International Tables for Crystallography
(1992, Vol. C, Tables 4.2.6.8 and 6.1.1.4)
;
F F 0.0171 0.0103
;
International Tables for Crystallography
(1992, Vol. C, Tables 4.2.6.8 and 6.1.1.4)
;
Ru Ru -1.2594 0.8363
;
International Tables for Crystallography
(1992, Vol. C, Tables 4.2.6.8 and 6.1.1.4)
;
Cl Cl 0.1484 0.1585
;
International Tables for Crystallography
(1992, Vol. C, Tables 4.2.6.8 and 6.1.1.4)
;

loop_
_geom_angle_atom_site_label_1
_geom_angle_atom_site_label_2
_geom_angle_atom_site_label_3
_geom_angle
_geom_angle_publ_flag
_geom_angle_site_symmetry_1
_geom_angle_site_symmetry_2
_geom_angle_site_symmetry_3
Ru(1) Ru(1) O(1) 89.23(10) yes 2_665 . .
Ru(1) Ru(1) O(2) 89.44(10) yes 2_665 . 2_665
Ru(1) Ru(1) O(3) 89.32(11) yes 2_665 . .
Ru(1) Ru(1) O(4) 89.61(10) yes 2_665 . 2_665
Ru(1) Ru(1) N(1) 179.00(12) yes 2_665 . .
O(1) Ru(1) O(2) 178.66(13) yes . . 2_665
O(1) Ru(1) O(3) 88.86(16) yes . . .
O(1) Ru(1) O(4) 91.18(16) yes . . 2_665
O(1) Ru(1) N(1) 89.82(15) yes . . .
O(2) Ru(1) O(3) 91.32(16) yes 2_665 . .
O(2) Ru(1) O(4) 88.62(16) yes 2_665 . 2_665
O(2) Ru(1) N(1) 91.51(16) yes 2_665 . .
O(3) Ru(1) O(4) 178.93(14) yes . . 2_665
O(3) Ru(1) N(1) 90.36(16) yes . . .
O(4) Ru(1) N(1) 90.71(16) yes 2_665 . .
Ru(2) Ru(2) O(5) 90.24(10) yes 2_556 . .
Ru(2) Ru(2) O(6) 88.76(10) yes 2_556 . 2_556
Ru(2) Ru(2) O(7) 89.57(10) yes 2_556 . .
Ru(2) Ru(2) O(8) 89.55(10) yes 2_556 . 2_556
Ru(2) Ru(2) N(2) 174.50(11) yes 2_556 . .
O(5) Ru(2) O(6) 178.96(15) yes . . 2_556
O(5) Ru(2) O(7) 87.93(15) yes . . .
O(5) Ru(2) O(8) 92.47(15) yes . . 2_556
O(5) Ru(2) N(2) 95.25(15) yes . . .
O(6) Ru(2) O(7) 91.78(15) yes 2_556 . .
O(6) Ru(2) O(8) 87.81(15) yes 2_556 . 2_556
O(6) Ru(2) N(2) 85.75(14) yes 2_556 . .
O(7) Ru(2) O(8) 179.04(14) yes . . 2_556
O(7) Ru(2) N(2) 90.37(15) yes . . .
O(8) Ru(2) N(2) 90.46(15) yes 2_556 . .
Cl(3) Cl(1) Cl(4) 99.6(12) yes . . .
Cl(3) Cl(1) C(36) 32.4(10) yes . . .
Cl(4) Cl(1) C(36) 67.4(8) yes . . .
Cl(4) Cl(2) C(36) 91.5(10) yes . . .
Cl(1) Cl(3) C(36) 65(3) yes . . .
Cl(1) Cl(4) Cl(2) 94.3(14) yes . . .
Cl(1) Cl(4) C(36) 42.2(6) yes . . .
Cl(2) Cl(4) C(36) 52.1(10) yes . . .
Cl(7) Cl(5) C(37) 102.8(12) yes . . .
Cl(8) Cl(6) C(37) 54.5(9) yes . . .
Cl(5) Cl(7) C(37) 49.1(9) yes . . .
Cl(6) Cl(8) C(37) 74.0(11) yes . . .
Ru(1) O(1) C(1) 118.9(3) yes . . .
Ru(1) O(2) C(1) 119.1(3) yes 2_665 . .
Ru(1) O(3) C(8) 119.4(4) yes . . .
Ru(1) O(4) C(8) 118.2(4) yes 2_665 . .
Ru(2) O(5) C(15) 117.3(4) yes . . .
Ru(2) O(6) C(15) 119.4(3) yes 2_556 . .
Ru(2) O(7) C(22) 118.8(3) yes . . .
Ru(2) O(8) C(22) 118.0(4) yes 2_556 . .
C(33) O(9) C(35) 117.3(5) yes . . .
Ru(1) N(1) C(29) 174.6(5) yes . . .
Ru(2) N(2) C(31) 157.4(4) yes . . .
O(1) C(1) O(2) 123.2(5) yes . . .
O(1) C(1) C(2) 118.0(4) yes . . .
O(2) C(1) C(2) 118.8(4) yes . . .
C(1) C(2) C(3) 122.8(5) yes . . .
C(1) C(2) C(7) 120.1(5) yes . . .
C(3) C(2) C(7) 117.0(5) yes . . .
F(1) C(3) C(2) 122.3(6) yes . . .
F(1) C(3) C(4) 115.0(6) yes . . .
C(2) C(3) C(4) 122.4(5) yes . . .
C(3) C(4) C(5) 119.3(6) yes . . .
C(4) C(5) C(6) 119.7(6) yes . . .
C(5) C(6) C(7) 120.0(6) yes . . .
F(2) C(7) C(2) 125.7(7) yes . . .
F(2) C(7) C(6) 112.6(7) yes . . .
C(2) C(7) C(6) 121.4(6) yes . . .
O(3) C(8) O(4) 123.4(6) yes . . .
O(3) C(8) C(9) 115.4(6) yes . . .
O(4) C(8) C(9) 121.2(6) yes . . .
C(8) C(9) C(10) 114.5(7) yes . . .
C(8) C(9) C(14) 126.0(8) yes . . .
C(10) C(9) C(14) 118.6(10) yes . . .
C(9) C(10) C(11) 115.1(10) yes . . .
C(10) C(11) C(12) 113.2(12) yes . . .
C(11) C(12) C(13) 134.4(16) yes . . .
C(12) C(13) C(14) 109.2(13) yes . . .
F(3) C(14) C(9) 119.8(11) yes . . .
F(3) C(14) C(13) 115.5(10) yes . . .
C(9) C(14) C(13) 124.6(10) yes . . .
O(5) C(15) O(6) 124.2(5) yes . . .
O(5) C(15) C(16) 117.2(5) yes . . .
O(6) C(15) C(16) 118.7(5) yes . . .
C(15) C(16) C(17) 120.8(5) yes . . .
C(15) C(16) C(21) 123.0(5) yes . . .
C(17) C(16) C(21) 116.1(5) yes . . .
F(4) C(17) C(16) 127.2(9) yes . . .
F(4) C(17) C(18) 109.1(9) yes . . .
C(16) C(17) C(18) 122.2(6) yes . . .
C(17) C(18) C(19) 119.4(7) yes . . .
C(18) C(19) C(20) 120.0(6) yes . . .
C(19) C(20) C(21) 119.7(7) yes . . .
F(5) C(21) C(16) 120.7(6) yes . . .
F(5) C(21) C(20) 116.1(6) yes . . .
C(16) C(21) C(20) 122.6(6) yes . . .
O(7) C(22) O(8) 123.9(5) yes . . .
O(7) C(22) C(23) 117.8(5) yes . . .
O(8) C(22) C(23) 118.3(5) yes . . .
C(22) C(23) C(24) 121.0(7) yes . . .
C(22) C(23) C(28) 122.7(5) yes . . .
C(24) C(23) C(28) 116.1(7) yes . . .
F(6) C(24) C(23) 123.1(10) yes . . .
F(6) C(24) C(25) 115.2(10) yes . . .
C(23) C(24) C(25) 121.4(10) yes . . .
C(24) C(25) C(26) 120.3(10) yes . . .
C(25) C(26) C(27) 120.8(9) yes . . .
C(26) C(27) C(28) 118.0(9) yes . . .
F(7) C(28) C(23) 124.9(8) yes . . .
F(7) C(28) C(27) 111.9(8) yes . . .
C(23) C(28) C(27) 123.2(7) yes . . .
N(1) C(29) C(30) 175.6(5) yes . . .
C(29) C(30) C(31) 115.3(4) yes . . .
C(29) C(30) C(32) 125.7(5) yes . . .
C(31) C(30) C(32) 119.0(4) yes . . .
N(2) C(31) C(30) 176.9(5) yes . . .
C(30) C(32) C(33) 122.5(4) yes . . .
C(30) C(32) C(34) 119.9(5) yes . . .
C(33) C(32) C(34) 117.5(5) yes . . .
O(9) C(33) C(32) 114.6(5) yes . . .
O(9) C(33) C(34) 124.6(5) yes . . 2_566
C(32) C(33) C(34) 120.8(5) yes . . 2_566
C(32) C(34) C(33) 121.7(5) yes . . 2_566
Cl(1) C(36) Cl(2) 106.8(6) yes . . .
Cl(1) C(36) Cl(3) 82(3) yes . . .
Cl(1) C(36) Cl(4) 70.4(7) yes . . .
Cl(2) C(36) Cl(3) 170(3) yes . . .
Cl(2) C(36) Cl(4) 36.4(6) yes . . .
Cl(3) C(36) Cl(4) 152(3) yes . . .
Cl(5) C(37) Cl(6) 113.1(6) yes . . .
Cl(5) C(37) Cl(7) 28.1(7) yes . . .
Cl(5) C(37) Cl(8) 116.5(10) yes . . .
Cl(6) C(37) Cl(7) 85.5(8) yes . . .
Cl(6) C(37) Cl(8) 51.6(9) yes . . .
Cl(7) C(37) Cl(8) 103.8(11) yes . . .
C(3) C(4) H(4) 120.330 no . . .
C(5) C(4) H(4) 120.323 no . . .
C(4) C(5) H(5) 120.172 no . . .
C(6) C(5) H(5) 120.177 no . . .
C(5) C(6) H(6) 120.024 no . . .
C(7) C(6) H(6) 120.024 no . . .
C(9) C(10) H(10) 122.465 no . . .
C(11) C(10) H(10) 122.469 no . . .
C(10) C(11) H(11) 123.397 no . . .
C(12) C(11) H(11) 123.412 no . . .
C(11) C(12) H(12) 112.793 no . . .
C(13) C(12) H(12) 112.793 no . . .
C(12) C(13) H(13) 125.378 no . . .
C(14) C(13) H(13) 125.375 no . . .
C(17) C(18) H(18) 120.292 no . . .
C(19) C(18) H(18) 120.289 no . . .
C(18) C(19) H(19) 119.990 no . . .
C(20) C(19) H(19) 119.973 no . . .
C(19) C(20) H(20) 120.171 no . . .
C(21) C(20) H(20) 120.169 no . . .
C(24) C(25) H(25) 119.832 no . . .
C(26) C(25) H(25) 119.836 no . . .
C(25) C(26) H(26) 119.582 no . . .
C(27) C(26) H(26) 119.568 no . . .
C(26) C(27) H(27) 120.977 no . . .
C(28) C(27) H(27) 120.977 no . . .
C(32) C(34) H(34) 119.164 no . . .
C(33) C(34) H(34) 119.159 no 2_566 . .
O(9) C(35) H(35A) 109.470 no . . .
O(9) C(35) H(35B) 109.466 no . . .
O(9) C(35) H(35C) 109.478 no . . .
H(35A) C(35) H(35B) 109.470 no . . .
H(35A) C(35) H(35C) 109.472 no . . .
H(35B) C(35) H(35C) 109.472 no . . .

loop_
_geom_bond_atom_site_label_1
_geom_bond_atom_site_label_2
_geom_bond_distance
_geom_bond_publ_flag
_geom_bond_site_symmetry_1
_geom_bond_site_symmetry_2
Ru(1) Ru(1) 2.2810(8) yes . 2_665
Ru(1) O(1) 2.028(4) yes . .
Ru(1) O(2) 2.026(4) yes . 2_665
Ru(1) O(3) 2.020(4) yes . .
Ru(1) O(4) 2.034(5) yes . 2_665
Ru(1) N(1) 2.223(5) yes . .
Ru(2) Ru(2) 2.2813(7) yes . 2_556
Ru(2) O(5) 2.065(4) yes . .
Ru(2) O(6) 2.060(4) yes . 2_556
Ru(2) O(7) 2.066(4) yes . .
Ru(2) O(8) 2.081(4) yes . 2_556
Ru(2) N(2) 2.276(4) yes . .
Cl(1) Cl(3) 1.88(5) yes . .
Cl(1) Cl(4) 2.41(3) yes . .
Cl(1) C(36) 1.719(11) yes . .
Cl(2) Cl(4) 1.40(3) yes . .
Cl(2) C(36) 1.864(11) yes . .
Cl(3) C(36) 1.01(4) yes . .
Cl(4) C(36) 2.36(4) yes . .
Cl(5) Cl(7) 1.10(3) yes . .
Cl(5) C(37) 1.770(10) yes . .
Cl(6) Cl(8) 1.40(2) yes . .
Cl(6) C(37) 1.722(11) yes . .
Cl(7) C(37) 2.28(3) yes . .
Cl(8) C(37) 1.46(3) yes . .
F(1) C(3) 1.331(7) yes . .
F(2) C(7) 1.209(13) yes . .
F(3) C(14) 1.360(13) yes . .
F(4) C(17) 1.212(15) yes . .
F(5) C(21) 1.341(9) yes . .
F(6) C(24) 1.26(2) yes . .
F(7) C(28) 1.242(10) yes . .
O(1) C(1) 1.274(6) yes . .
O(2) C(1) 1.266(6) yes . .
O(3) C(8) 1.272(7) yes . .
O(4) C(8) 1.276(7) yes . .
O(5) C(15) 1.278(6) yes . .
O(6) C(15) 1.264(7) yes . .
O(7) C(22) 1.274(7) yes . .
O(8) C(22) 1.275(6) yes . .
O(9) C(33) 1.349(6) yes . .
O(9) C(35) 1.433(8) yes . .
N(1) C(29) 1.153(7) yes . .
N(2) C(31) 1.156(6) yes . .
C(1) C(2) 1.478(7) yes . .
C(2) C(3) 1.389(8) yes . .
C(2) C(7) 1.404(7) yes . .
C(3) C(4) 1.380(9) yes . .
C(4) C(5) 1.384(9) yes . .
C(5) C(6) 1.397(9) yes . .
C(6) C(7) 1.373(9) yes . .
C(8) C(9) 1.503(11) yes . .
C(9) C(10) 1.519(13) yes . .
C(9) C(14) 1.233(15) yes . .
C(10) C(11) 1.373(16) yes . .
C(11) C(12) 1.37(2) yes . .
C(12) C(13) 1.237(18) yes . .
C(13) C(14) 1.501(19) yes . .
C(15) C(16) 1.483(7) yes . .
C(16) C(17) 1.393(9) yes . .
C(16) C(21) 1.389(9) yes . .
C(17) C(18) 1.387(9) yes . .
C(18) C(19) 1.370(11) yes . .
C(19) C(20) 1.380(10) yes . .
C(20) C(21) 1.371(9) yes . .
C(22) C(23) 1.491(9) yes . .
C(23) C(24) 1.377(10) yes . .
C(23) C(28) 1.384(10) yes . .
C(24) C(25) 1.398(14) yes . .
C(25) C(26) 1.368(19) yes . .
C(26) C(27) 1.348(13) yes . .
C(27) C(28) 1.417(12) yes . .
C(29) C(30) 1.404(7) yes . .
C(30) C(31) 1.407(7) yes . .
C(30) C(32) 1.435(7) yes . .
C(32) C(33) 1.432(7) yes . .
C(32) C(34) 1.410(7) yes . .
C(33) C(34) 1.362(7) yes . 2_566
C(4) H(4) 0.950 no . .
C(5) H(5) 0.950 no . .
C(6) H(6) 0.950 no . .
C(10) H(10) 0.950 no . .
C(11) H(11) 0.950 no . .
C(12) H(12) 0.950 no . .
C(13) H(13) 0.950 no . .
C(18) H(18) 0.950 no . .
C(19) H(19) 0.950 no . .
C(20) H(20) 0.950 no . .
C(25) H(25) 0.950 no . .
C(26) H(26) 0.950 no . .
C(27) H(27) 0.950 no . .
C(34) H(34) 0.950 no . .
C(35) H(35A) 0.980 no . .
C(35) H(35B) 0.980 no . .
C(35) H(35C) 0.980 no . .

loop_
_geom_contact_atom_site_label_1
_geom_contact_atom_site_label_2
_geom_contact_distance
_geom_contact_publ_flag
_geom_contact_site_symmetry_1
_geom_contact_site_symmetry_2
F(1) O(1) 2.601(7) no . .
F(1) C(1) 2.910(7) no . .
F(1) C(5) 3.560(8) no . .
F(2) O(2) 2.607(11) no . .
F(2) C(1) 2.869(11) no . .
F(2) C(3) 3.524(13) no . .
F(2) C(5) 3.442(14) no . .
F(3) O(4) 2.630(9) no . .
F(3) C(8) 2.794(10) no . .
F(3) C(12) 3.458(16) no . .
F(3) C(35) 3.223(14) no . 2_665
F(4) O(5) 2.634(14) no . .
F(4) C(15) 2.916(15) no . .
F(4) C(19) 3.382(15) no . .
F(4) C(21) 3.507(16) no . .
F(5) O(6) 2.611(6) no . .
F(5) C(15) 2.888(7) no . .
F(5) C(17) 3.600(9) no . .
F(5) C(19) 3.568(9) no . .
F(5) C(34) 3.284(9) no . 2_556
F(6) O(7) 2.623(13) no . .
F(6) C(11) 3.397(19) no . .
F(6) C(22) 2.850(14) no . .
F(6) C(26) 3.50(2) no . .
F(6) C(28) 3.520(18) no . .
F(7) O(8) 2.755(10) no . .
F(7) C(22) 2.912(11) no . .
F(7) C(24) 3.519(13) no . .
F(7) C(26) 3.435(12) no . .
O(1) C(3) 2.830(7) no . .
O(1) C(8) 3.454(8) no . .
O(1) C(8) 3.551(7) no . 2_665
O(2) C(7) 2.794(7) no . .
O(2) C(8) 3.451(8) no . .
O(2) C(8) 3.557(7) no . 2_665
O(3) C(1) 3.448(7) no . .
O(3) C(1) 3.549(6) no . 2_665
O(3) C(10) 2.689(11) no . .
O(3) C(14) 3.498(13) no . .
O(4) C(1) 3.452(7) no . .
O(4) C(1) 3.568(6) no . 2_665
O(4) C(14) 2.904(13) no . .
O(5) C(17) 2.785(7) no . .
O(5) C(22) 3.481(7) no . .
O(6) C(21) 2.851(7) no . .
O(6) C(22) 3.472(7) no . .
O(6) C(31) 3.580(6) no . 2_556
O(7) C(15) 3.476(7) no . .
O(7) C(24) 2.845(10) no . .
O(8) C(15) 3.484(7) no . .
O(8) C(24) 3.585(9) no . .
O(8) C(28) 2.884(9) no . .
O(9) N(1) 3.052(6) no . .
O(9) C(29) 2.588(6) no . .
O(9) C(30) 2.765(6) no . .
N(1) C(31) 3.370(6) no . .
N(2) C(29) 3.431(6) no . .
N(2) C(32) 3.467(7) no . .
N(2) C(34) 3.485(7) no . .
C(2) C(5) 2.804(9) no . .
C(3) C(6) 2.752(8) no . .
C(4) C(7) 2.769(9) no . .
C(9) C(12) 2.615(18) no . .
C(10) C(13) 2.824(17) no . .
C(11) C(14) 2.730(17) no . .
C(16) C(19) 2.802(8) no . .
C(17) C(20) 2.742(10) no . .
C(18) C(21) 2.744(10) no . .
C(23) C(26) 2.808(12) no . .
C(24) C(27) 2.766(15) no . .
C(25) C(28) 2.717(13) no . .
C(29) C(33) 3.025(7) no . .
C(31) C(34) 2.819(7) no . .
C(32) C(32) 2.836(7) no . 2_566
C(33) C(33) 2.790(7) no . 2_566
C(34) C(34) 2.783(7) no . 2_566
C(34) C(35) 2.796(9) no . 2_566
Cl(1) F(1) 3.401(7) no . .
Cl(1) F(5) 2.876(7) no . 2_656
Cl(1) C(32) 3.516(6) no . 1_655
Cl(1) C(33) 3.585(7) no . 1_655
Cl(2) F(2) 2.925(11) no . 2_765
Cl(2) C(1) 3.449(7) no . .
Cl(2) C(8) 3.409(7) no . 2_665
Cl(2) C(9) 3.583(9) no . 2_665
Cl(3) F(1) 3.35(4) no . .
Cl(3) F(3) 3.25(4) no . 2_665
Cl(3) O(1) 3.45(4) no . .
Cl(3) O(4) 3.53(4) no . 2_665
Cl(3) C(20) 3.38(4) no . 1_565
Cl(4) F(2) 3.04(3) no . 2_765
Cl(4) O(9) 3.14(3) no . 1_655
Cl(4) C(33) 3.45(3) no . 1_655
Cl(4) C(35) 3.31(3) no . 1_655
Cl(5) F(1) 3.407(7) no . .
Cl(5) F(4) 2.630(14) no . .
Cl(5) F(7) 3.542(9) no . 1_655
Cl(5) C(15) 3.505(7) no . 2_656
Cl(5) C(16) 3.549(7) no . 2_656
Cl(6) F(1) 3.386(7) no . .
Cl(6) O(3) 3.364(5) no . .
Cl(6) N(1) 3.526(5) no . .
Cl(6) C(10) 3.399(13) no . .
Cl(7) F(1) 3.13(3) no . .
Cl(7) C(3) 3.36(3) no . .
Cl(7) C(4) 3.44(3) no . .
Cl(7) C(12) 3.47(3) no . 2_655
Cl(8) F(4) 3.37(3) no . .
Cl(8) F(6) 3.12(3) no . .
Cl(8) O(5) 3.525(19) no . .
Cl(8) N(2) 3.164(18) no . .
Cl(8) C(12) 3.43(3) no . 2_655
Cl(8) C(13) 3.50(3) no . 2_655
Cl(8) C(31) 3.59(2) no . .
F(1) Cl(1) 3.401(7) no . .
F(1) Cl(3) 3.35(4) no . .
F(1) Cl(5) 3.407(7) no . .
F(1) Cl(6) 3.386(7) no . .
F(1) Cl(7) 3.13(3) no . .
F(1) F(5) 3.411(11) no . 2_656
F(1) C(21) 3.439(10) no . 2_656
F(1) C(36) 3.475(15) no . .
F(1) C(37) 3.311(12) no . .
F(2) Cl(2) 2.925(11) no . 2_765
F(2) Cl(4) 3.04(3) no . 2_765
F(2) F(2) 2.579(19) no . 2_765
F(2) O(2) 3.558(14) no . 2_765
F(2) C(7) 3.218(14) no . 2_765
F(3) Cl(3) 3.25(4) no . 2_665
F(3) C(36) 3.212(13) no . 2_665
F(4) Cl(5) 2.630(14) no . .
F(4) Cl(8) 3.37(3) no . .
F(4) F(4) 2.78(3) no . 2_656
F(4) O(5) 3.518(18) no . 2_656
F(4) C(13) 3.51(3) no . 2_655
F(4) C(17) 3.269(18) no . 2_656
F(4) C(37) 2.933(17) no . .
F(5) Cl(1) 2.876(7) no . 2_656
F(5) F(1) 3.411(11) no . 2_656
F(6) Cl(8) 3.12(3) no . .
F(6) C(5) 3.543(18) no . 1_455
F(6) C(12) 3.49(2) no . 2_655
F(6) C(13) 3.35(2) no . 2_655
F(7) Cl(5) 3.542(9) no . 1_455
F(7) C(13) 3.541(18) no . 2_555
F(7) C(18) 3.094(10) no . 1_455
F(7) C(35) 3.588(13) no . 1_545
O(1) Cl(3) 3.45(4) no . .
O(1) C(36) 3.352(14) no . .
O(2) F(2) 3.558(14) no . 2_765
O(3) Cl(6) 3.364(5) no . .
O(3) C(6) 3.472(7) no . 1_455
O(4) Cl(3) 3.53(4) no . 2_665
O(4) C(36) 3.426(12) no . 2_665
O(5) Cl(8) 3.525(19) no . .
O(5) F(4) 3.518(18) no . 2_656
O(7) C(4) 3.484(8) no . 1_455
O(8) C(18) 3.532(8) no . 1_455
O(9) Cl(4) 3.14(3) no . 1_455
N(1) Cl(6) 3.526(5) no . .
N(2) Cl(8) 3.164(18) no . .
N(2) C(18) 3.374(9) no . 2_656
N(2) C(19) 3.571(10) no . 2_656
N(2) C(37) 3.461(10) no . .
C(1) Cl(2) 3.449(7) no . .
C(3) Cl(7) 3.36(3) no . .
C(4) Cl(7) 3.44(3) no . .
C(4) O(7) 3.484(8) no . 1_655
C(4) C(31) 3.577(10) no . 1_655
C(5) F(6) 3.543(18) no . 1_655
C(5) C(29) 3.599(10) no . 1_655
C(5) C(31) 3.446(9) no . 1_655
C(6) O(3) 3.472(7) no . 1_655
C(7) F(2) 3.218(14) no . 2_765
C(8) Cl(2) 3.409(7) no . 2_665
C(9) Cl(2) 3.583(9) no . 2_665
C(10) Cl(6) 3.399(13) no . .
C(11) C(11) 2.92(2) no . 2_655
C(11) C(12) 3.37(2) no . 2_655
C(12) Cl(7) 3.47(3) no . 2_655
C(12) Cl(8) 3.43(3) no . 2_655
C(12) F(6) 3.49(2) no . 2_655
C(12) C(11) 3.37(2) no . 2_655
C(13) Cl(8) 3.50(3) no . 2_655
C(13) F(4) 3.51(3) no . 2_655
C(13) F(6) 3.35(2) no . 2_655
C(13) F(7) 3.541(18) no . 2_555
C(15) Cl(5) 3.505(7) no . 2_656
C(16) Cl(5) 3.549(7) no . 2_656
C(16) C(37) 3.588(13) no . 2_656
C(17) F(4) 3.269(18) no . 2_656
C(17) C(37) 3.365(13) no . 2_656
C(18) F(7) 3.094(10) no . 1_655
C(18) O(8) 3.532(8) no . 1_655
C(18) N(2) 3.374(9) no . 2_656
C(18) C(37) 3.579(13) no . 2_656
C(19) N(2) 3.571(10) no . 2_656
C(19) C(31) 3.391(10) no . 2_656
C(20) Cl(3) 3.38(4) no . 1_545
C(21) F(1) 3.439(10) no . 2_656
C(28) C(35) 3.441(11) no . 1_545
C(29) C(5) 3.599(10) no . 1_455
C(31) Cl(8) 3.59(2) no . .
C(31) C(4) 3.577(10) no . 1_455
C(31) C(5) 3.446(9) no . 1_455
C(31) C(19) 3.391(10) no . 2_656
C(32) Cl(1) 3.516(6) no . 1_455
C(33) Cl(1) 3.585(7) no . 1_455
C(33) Cl(4) 3.45(3) no . 1_455
C(35) Cl(4) 3.31(3) no . 1_455
C(35) F(7) 3.588(13) no . 1_565
C(35) C(28) 3.441(11) no . 1_565
C(36) F(1) 3.475(15) no . .
C(36) F(3) 3.212(13) no . 2_665
C(36) O(1) 3.352(14) no . .
C(36) O(4) 3.426(12) no . 2_665
C(37) F(1) 3.311(12) no . .
C(37) F(4) 2.933(17) no . .
C(37) N(2) 3.461(10) no . .
C(37) C(16) 3.588(13) no . 2_656
C(37) C(17) 3.365(13) no . 2_656
C(37) C(18) 3.579(13) no . 2_656
F(1) H(4) 2.4562 no . .
F(2) H(6) 2.3326 no . .
F(3) H(13) 2.6761 no . .
F(3) H(35A) 2.3432 no . 2_665
F(3) H(35B) 3.4932 no . 2_665
F(4) H(18) 2.2970 no . .
F(5) H(20) 2.4720 no . .
F(5) H(34) 3.0166 no . 2_556
F(6) H(10) 3.3499 no . .
F(6) H(11) 2.7008 no . .
F(6) H(25) 2.4293 no . .
F(7) H(27) 2.3923 no . .
O(3) H(10) 2.4068 no . .
O(4) H(35A) 3.2015 no . 2_665
O(6) H(34) 3.4351 no . 2_556
O(8) H(34) 3.4227 no . 2_556
O(9) H(34) 2.6071 no . 2_566
N(2) H(34) 2.8447 no . .
C(2) H(4) 3.2791 no . .
C(2) H(6) 3.2766 no . .
C(3) H(5) 3.2463 no . .
C(4) H(6) 3.2612 no . .
C(6) H(4) 3.2656 no . .
C(7) H(5) 3.2549 no . .
C(8) H(10) 2.7204 no . .
C(9) H(11) 3.3110 no . .
C(9) H(12) 3.5601 no . .
C(9) H(13) 3.2824 no . .
C(10) H(12) 3.0980 no . .
C(11) H(13) 3.2513 no . .
C(11) H(25) 2.9905 no . .
C(12) H(10) 3.1489 no . .
C(12) H(25) 3.4893 no . .
C(13) H(11) 3.2106 no . .
C(14) H(10) 3.2079 no . .
C(14) H(12) 3.1051 no . .
C(14) H(35A) 3.2211 no . 2_665
C(16) H(18) 3.2858 no . .
C(16) H(20) 3.2723 no . .
C(17) H(19) 3.2415 no . .
C(18) H(20) 3.2404 no . .
C(20) H(18) 3.2424 no . .
C(21) H(19) 3.2358 no . .
C(23) H(25) 3.2714 no . .
C(23) H(27) 3.3138 no . .
C(24) H(11) 3.3841 no . .
C(24) H(26) 3.2563 no . .
C(25) H(11) 3.1441 no . .
C(25) H(27) 3.2250 no . .
C(27) H(25) 3.2153 no . .
C(28) H(26) 3.2366 no . .
C(30) H(34) 2.6212 no . .
C(31) H(34) 2.4666 no . .
C(32) H(34) 3.2847 no . 2_566
C(33) H(34) 3.2916 no . .
C(33) H(35A) 3.1406 no . .
C(33) H(35B) 2.4554 no . .
C(33) H(35C) 2.8187 no . .
C(34) H(35B) 2.3828 no . 2_566
C(34) H(35C) 3.1838 no . 2_566
C(35) H(34) 2.4859 no . 2_566
H(4) H(5) 2.3410 no . .
H(5) H(6) 2.3510 no . .
H(10) H(11) 2.4287 no . .
H(11) H(12) 2.2785 no . .
H(11) H(25) 2.3963 no . .
H(12) H(13) 2.1613 no . .
H(12) H(25) 3.0939 no . .
H(18) H(19) 2.3245 no . .
H(19) H(20) 2.3321 no . .
H(25) H(26) 2.3100 no . .
H(26) H(27) 2.3058 no . .
H(34) H(35A) 3.3056 no . 2_566
H(34) H(35B) 1.8017 no . 2_566
H(34) H(35C) 2.8684 no . 2_566
Ru(2) H(4) 3.5323 no . 1_455
Ru(2) H(18) 3.5157 no . 2_656
Cl(1) H(19) 3.0959 no . 1_565
Cl(1) H(20) 3.2490 no . 1_565
Cl(1) H(20) 3.2643 no . 2_656
Cl(2) H(6) 3.4234 no . 2_765
Cl(2) H(27) 3.1984 no . 1_665
Cl(2) H(35C) 3.4529 no . 1_655
Cl(3) H(20) 2.9029 no . 1_565
Cl(3) H(20) 2.9370 no . 2_656
Cl(4) H(35C) 2.6193 no . 1_655
Cl(5) H(4) 3.4918 no . .
Cl(5) H(12) 2.9420 no . 2_655
Cl(5) H(13) 3.4256 no . 2_655
Cl(5) H(18) 3.5379 no . .
Cl(6) H(5) 3.1502 no . 1_455
Cl(6) H(10) 2.8213 no . .
Cl(6) H(12) 3.1666 no . 2_655
Cl(7) H(4) 3.2421 no . .
Cl(7) H(12) 2.5992 no . 2_655
Cl(7) H(25) 3.5595 no . 2_655
Cl(8) H(5) 3.0133 no . 1_455
Cl(8) H(10) 3.3567 no . .
Cl(8) H(12) 2.7818 no . 2_655
Cl(8) H(13) 3.0149 no . 2_655
F(2) H(27) 3.4408 no . 2_655
F(4) H(13) 2.6498 no . 2_655
F(5) H(4) 3.4977 no . 2_656
F(5) H(35B) 3.0869 no . 1_545
F(6) H(5) 2.9396 no . 1_455
F(6) H(13) 3.3110 no . 2_655
F(7) H(12) 3.5994 no . 2_555
F(7) H(18) 2.5224 no . 1_455
F(7) H(19) 3.5686 no . 1_455
F(7) H(35B) 3.4574 no . 1_545
F(7) H(35C) 2.8795 no . 1_545
O(2) H(6) 3.4171 no . 2_765
O(3) H(6) 2.5716 no . 1_455
O(5) H(13) 3.5230 no . 2_655
O(5) H(18) 3.2671 no . 2_656
O(6) H(4) 2.7115 no . 2_656
O(6) H(35B) 3.4791 no . 1_545
O(7) H(4) 2.8192 no . 1_455
O(7) H(5) 3.1896 no . 1_455
O(8) H(18) 2.5898 no . 1_455
O(8) H(35B) 2.9937 no . 1_545
N(1) H(6) 3.3738 no . 1_455
N(2) H(4) 3.1317 no . 1_455
N(2) H(5) 3.0733 no . 1_455
N(2) H(18) 2.9947 no . 2_656
N(2) H(19) 3.3496 no . 2_656
C(2) H(26) 3.3515 no . 2_655
C(3) H(26) 3.5187 no . 2_655
C(4) H(26) 3.5049 no . 2_655
C(5) H(10) 3.2065 no . 1_655
C(5) H(26) 3.3149 no . 2_655
C(6) H(10) 2.9523 no . 1_655
C(6) H(26) 3.1740 no . 2_655
C(6) H(27) 3.2668 no . 2_655
C(7) H(26) 3.1549 no . 2_655
C(7) H(27) 3.4774 no . 2_655
C(8) H(6) 3.3458 no . 1_455
C(9) H(6) 3.5624 no . 1_455
C(10) H(6) 2.9982 no . 1_455
C(10) H(11) 3.3471 no . 2_655
C(10) H(27) 3.1640 no . 2_555
C(11) H(11) 2.3418 no . 2_655
C(11) H(12) 3.3209 no . 2_655
C(11) H(27) 3.3822 no . 2_555
C(12) H(11) 2.6295 no . 2_655
C(12) H(27) 3.5384 no . 2_555
C(13) H(11) 3.4315 no . 2_655
C(15) H(4) 3.4984 no . 2_656
C(16) H(13) 3.2330 no . 2_655
C(17) H(13) 2.8749 no . 2_655
C(18) H(13) 3.3857 no . 2_655
C(22) H(18) 3.5597 no . 1_455
C(22) H(35B) 3.4872 no . 1_545
C(23) H(35A) 3.5636 no . 1_545
C(23) H(35B) 3.4812 no . 1_545
C(23) H(35C) 3.3994 no . 1_545
C(27) H(35C) 3.0913 no . 1_545
C(28) H(18) 3.5752 no . 1_455
C(28) H(35A) 3.5554 no . 1_545
C(28) H(35B) 3.4387 no . 1_545
C(28) H(35C) 2.8167 no . 1_545
C(29) H(5) 3.4748 no . 1_455
C(30) H(19) 3.1161 no . 2_656
C(31) H(4) 3.2974 no . 1_455
C(31) H(5) 3.0741 no . 1_455
C(31) H(18) 3.4768 no . 2_656
C(31) H(19) 2.9983 no . 2_656
C(32) H(19) 3.1060 no . 2_656
C(34) H(19) 2.9975 no . 2_656
C(36) H(19) 3.5117 no . 1_565
C(36) H(20) 3.4265 no . 1_565
C(37) H(12) 3.3353 no . 2_655
H(4) Ru(2) 3.5323 no . 1_655
H(4) Cl(5) 3.4918 no . .
H(4) Cl(7) 3.2421 no . .
H(4) F(5) 3.4977 no . 2_656
H(4) O(6) 2.7115 no . 2_656
H(4) O(7) 2.8192 no . 1_655
H(4) N(2) 3.1317 no . 1_655
H(4) C(15) 3.4984 no . 2_656
H(4) C(31) 3.2974 no . 1_655
H(5) Cl(6) 3.1502 no . 1_655
H(5) Cl(8) 3.0133 no . 1_655
H(5) F(6) 2.9396 no . 1_655
H(5) O(7) 3.1896 no . 1_655
H(5) N(2) 3.0733 no . 1_655
H(5) C(29) 3.4748 no . 1_655
H(5) C(31) 3.0741 no . 1_655
H(5) H(10) 2.7876 no . 1_655
H(6) Cl(2) 3.4234 no . 2_765
H(6) O(2) 3.4171 no . 2_765
H(6) O(3) 2.5716 no . 1_655
H(6) N(1) 3.3738 no . 1_655
H(6) C(8) 3.3458 no . 1_655
H(6) C(9) 3.5624 no . 1_655
H(6) C(10) 2.9982 no . 1_655
H(6) H(10) 2.2899 no . 1_655
H(6) H(27) 3.0747 no . 2_655
H(10) Cl(6) 2.8213 no . .
H(10) Cl(8) 3.3567 no . .
H(10) C(5) 3.2065 no . 1_455
H(10) C(6) 2.9523 no . 1_455
H(10) H(5) 2.7876 no . 1_455
H(10) H(6) 2.2899 no . 1_455
H(10) H(27) 3.2098 no . 2_555
H(11) C(10) 3.3471 no . 2_655
H(11) C(11) 2.3418 no . 2_655
H(11) C(12) 2.6295 no . 2_655
H(11) C(13) 3.4315 no . 2_655
H(11) H(11) 2.0621 no . 2_655
H(11) H(12) 2.7341 no . 2_655
H(12) Cl(5) 2.9420 no . 2_655
H(12) Cl(6) 3.1666 no . 2_655
H(12) Cl(7) 2.5992 no . 2_655
H(12) Cl(8) 2.7818 no . 2_655
H(12) F(7) 3.5994 no . 2_555
H(12) C(11) 3.3209 no . 2_655
H(12) C(37) 3.3353 no . 2_655
H(12) H(11) 2.7341 no . 2_655
H(13) Cl(5) 3.4256 no . 2_655
H(13) Cl(8) 3.0149 no . 2_655
H(13) F(4) 2.6498 no . 2_655
H(13) F(6) 3.3110 no . 2_655
H(13) O(5) 3.5230 no . 2_655
H(13) C(16) 3.2330 no . 2_655
H(13) C(17) 2.8749 no . 2_655
H(13) C(18) 3.3857 no . 2_655
H(18) Ru(2) 3.5157 no . 2_656
H(18) Cl(5) 3.5379 no . .
H(18) F(7) 2.5224 no . 1_655
H(18) O(5) 3.2671 no . 2_656
H(18) O(8) 2.5898 no . 1_655
H(18) N(2) 2.9947 no . 2_656
H(18) C(22) 3.5597 no . 1_655
H(18) C(28) 3.5752 no . 1_655
H(18) C(31) 3.4768 no . 2_656
H(19) Cl(1) 3.0959 no . 1_545
H(19) F(7) 3.5686 no . 1_655
H(19) N(2) 3.3496 no . 2_656
H(19) C(30) 3.1161 no . 2_656
H(19) C(31) 2.9983 no . 2_656
H(19) C(32) 3.1060 no . 2_656
H(19) C(34) 2.9975 no . 2_656
H(19) C(36) 3.5117 no . 1_545
H(19) H(34) 2.8297 no . 2_656
H(20) Cl(1) 3.2490 no . 1_545
H(20) Cl(1) 3.2643 no . 2_656
H(20) Cl(3) 2.9029 no . 1_545
H(20) Cl(3) 2.9370 no . 2_656
H(20) C(36) 3.4265 no . 1_545
H(20) H(20) 3.1346 no . 2_646
H(25) Cl(7) 3.5595 no . 2_655
H(26) C(2) 3.3515 no . 2_655
H(26) C(3) 3.5187 no . 2_655
H(26) C(4) 3.5049 no . 2_655
H(26) C(5) 3.3149 no . 2_655
H(26) C(6) 3.1740 no . 2_655
H(26) C(7) 3.1549 no . 2_655
H(27) Cl(2) 3.1984 no . 1_445
H(27) F(2) 3.4408 no . 2_655
H(27) C(6) 3.2668 no . 2_655
H(27) C(7) 3.4774 no . 2_655
H(27) C(10) 3.1640 no . 2_555
H(27) C(11) 3.3822 no . 2_555
H(27) C(12) 3.5384 no . 2_555
H(27) H(6) 3.0747 no . 2_655
H(27) H(10) 3.2098 no . 2_555
H(27) H(35C) 3.2888 no . 1_545
H(34) H(19) 2.8297 no . 2_656
H(35A) C(23) 3.5636 no . 1_565
H(35A) C(28) 3.5554 no . 1_565
H(35B) F(5) 3.0869 no . 1_565
H(35B) F(7) 3.4574 no . 1_565
H(35B) O(6) 3.4791 no . 1_565
H(35B) O(8) 2.9937 no . 1_565
H(35B) C(22) 3.4872 no . 1_565
H(35B) C(23) 3.4812 no . 1_565
H(35B) C(28) 3.4387 no . 1_565
H(35C) Cl(2) 3.4529 no . 1_455
H(35C) Cl(4) 2.6193 no . 1_455
H(35C) F(7) 2.8795 no . 1_565
H(35C) C(23) 3.3994 no . 1_565
H(35C) C(27) 3.0913 no . 1_565
H(35C) C(28) 2.8167 no . 1_565
H(35C) H(27) 3.2888 no . 1_565
